data_1513610
loop_
_publ_author_name
'Camp, Cl\'ement'
'Antunes, Maria Augusta'
'Garc\'ia, Gregorio'
'Ciofini, Ilaria'
'Santos, Isabel C.'
'P\'ecaut, Jacques'
'Almeida, Manuel'
'Mar\,calo, Joaquim'
'Mazzanti, Marinella'

_publ_section_title
;
 Two-electron versus one-electron reduction of chalcogens by uranium(iii):
 synthesis of a terminal U(v) persulfide complex
;
_journal_issue 2
_journal_name_full 'Chemical Science'
_journal_page_first 841
_journal_paper_doi 10.1039/c3sc52742e
_journal_volume 5
_journal_year 2014
_chemical_formula_sum 'C67 H98 N12 S Si6 U2'
_chemical_formula_weight 1748.23
_chemical_name_systematic
; 
 ? 
;
_space_group_crystal_system monoclinic
_space_group_IT_number 14
_space_group_name_Hall '-P 2yn'
_space_group_name_H-M_alt 'P 1 21/n 1'
_symmetry_space_group_name_Hall '-P 2yn'
_symmetry_space_group_name_H-M 'P 1 21/n 1'
_atom_sites_solution_hydrogens geom
_audit_creation_method SHELXL-2013
_cell_angle_alpha 90
_cell_angle_beta 91.229(6)
_cell_angle_gamma 90
_cell_formula_units_Z 4
_cell_length_a 18.1014(9)
_cell_length_b 17.6622(9)
_cell_length_c 22.4297(13)
_cell_measurement_reflns_used 5905
_cell_measurement_temperature 150(2)
_cell_measurement_theta_max 32.5214
_cell_measurement_theta_min 3.3292
_cell_volume 7169.4(7)
_computing_cell_refinement
;
CrysAlisPro, Agilent Technologies,
Version 1.171.36.20 (release 27-06-2012 CrysAlis171 .NET)
(compiled Jul 11 2012,15:38:31)
;
_computing_data_collection
;
CrysAlisPro, Agilent Technologies,
Version 1.171.36.20 (release 27-06-2012 CrysAlis171 .NET)
(compiled Jul 11 2012,15:38:31)
;
_computing_data_reduction
;
CrysAlisPro, Agilent Technologies,
Version 1.171.36.20 (release 27-06-2012 CrysAlis171 .NET)
(compiled Jul 11 2012,15:38:31)
;
_computing_molecular_graphics
;
Mercury 3.1 New software for searching the Cambridge Structural Database 
and visualizing crystal structures (I.J. Bruno, J.C. Cole, P.R. Edgington, 
M. Kessler, C.F. Macrae, P. McCabe, J. Pearson, R. Taylor, 
Acta Cryst., 2002, B58, 389-397)
;
_computing_publication_material 'SHELXL-2013 (Sheldrick, 2013)'
_computing_structure_refinement
;
OLEX2: a complete structure solution, refinement and analysis program 
(O. V. Dolomanov, L. J. Bourhis, R. J. Gildea, J. A. K. Howard and 
H. Puschmann. J. Appl. Cryst. 2009, 42, 339-34).
;
_computing_structure_solution
;
SUPERFLIP program (Palatinus, L. & Chapuis, G. J. Appl. Cryst., 2007,
 40, 786-790)
;
_diffrn_ambient_temperature 150(2)
_diffrn_detector_area_resol_mean 15.9653
_diffrn_measured_fraction_theta_full 0.995
_diffrn_measured_fraction_theta_max 0.989
_diffrn_measurement_details
;
  1 omega  -57.00   43.00   1.0000   20.0000
omega____ theta____ kappa____ phi______ frames
    -      -27.1239   77.0000  120.0000 100

  2 omega  -67.00   41.00   1.0000   20.0000
omega____ theta____ kappa____ phi______ frames
    -      -27.1239   19.0000  120.0000 108

  3 omega  -97.00  -51.00   1.0000   20.0000
omega____ theta____ kappa____ phi______ frames
    -      -27.1239  -77.0000   90.0000 46

;
_diffrn_measurement_device_type 'Xcalibur, Sapphire3'
_diffrn_measurement_method '\w scans'
_diffrn_radiation_type MoK\a
_diffrn_radiation_wavelength 0.71073
_diffrn_reflns_av_R_equivalents 0.0888
_diffrn_reflns_av_unetI/netI 0.1358
_diffrn_reflns_Laue_measured_fraction_full 0.995
_diffrn_reflns_Laue_measured_fraction_max 0.989
_diffrn_reflns_limit_h_max 25
_diffrn_reflns_limit_h_min -19
_diffrn_reflns_limit_k_max 24
_diffrn_reflns_limit_k_min -25
_diffrn_reflns_limit_l_max 32
_diffrn_reflns_limit_l_min -29
_diffrn_reflns_number 43397
_diffrn_reflns_point_group_measured_fraction_full 0.995
_diffrn_reflns_point_group_measured_fraction_max 0.989
_diffrn_reflns_theta_full 25.242
_diffrn_reflns_theta_max 30.508
_diffrn_reflns_theta_min 3.336
_exptl_absorpt_coefficient_mu 4.690
_exptl_absorpt_correction_T_max 0.686
_exptl_absorpt_correction_T_min 0.449
_exptl_absorpt_correction_type analytical
_exptl_absorpt_process_details
;
CrysAlisPro, Agilent Technologies,
Version 1.171.36.20 (release 27-06-2012 CrysAlis171 .NET)
(compiled Jul 11 2012,15:38:31)
Analytical numeric absorption correction using a multifaceted crystal
            model based on expressions derived by R.C. Clark & J.S. Reid.
(Clark, R. C. & Reid, J. S. (1995). Acta Cryst. A51, 887-897)
;
_exptl_crystal_colour octahedral
_exptl_crystal_density_diffrn 1.620
_exptl_crystal_description octahedral
_exptl_crystal_F_000 3472
_exptl_crystal_size_max 0.380
_exptl_crystal_size_mid 0.199
_exptl_crystal_size_min 0.126
_refine_diff_density_max 7.846
_refine_diff_density_min -4.305
_refine_diff_density_rms 0.339
_refine_ls_extinction_method none
_refine_ls_goodness_of_fit_ref 1.081
_refine_ls_hydrogen_treatment constr
_refine_ls_matrix_type full
_refine_ls_number_parameters 806
_refine_ls_number_reflns 21646
_refine_ls_number_restraints 0
_refine_ls_restrained_S_all 1.081
_refine_ls_R_factor_all 0.1668
_refine_ls_R_factor_gt 0.1092
_refine_ls_shift/su_max 0.004
_refine_ls_shift/su_mean 0.000
_refine_ls_structure_factor_coef Fsqd
_refine_ls_weighting_details 'w=1/[\s^2^(Fo^2^)+(0.1134P)^2^+81.3761P] where P=(Fo^2^+2Fc^2^)/3'
_refine_ls_weighting_scheme calc
_refine_ls_wR_factor_gt 0.2646
_refine_ls_wR_factor_ref 0.3128
_reflns_Friedel_coverage 0.000
_reflns_number_gt 12215
_reflns_number_total 21646
_reflns_threshold_expression 'I > 2\s(I)'
_cod_data_source_file c3sc52742e.txt
_cod_data_source_block 2
_cod_original_cell_volume 7169.4(6)
_cod_database_code 1513610
_shelx_space_group_comment
; 
The symmetry employed for this shelxl refinement is uniquely defined 
by the following loop, which should always be used as a source of 
symmetry information in preference to the above space-group names. 
They are only intended as comments. 
;
_shelx_estimated_absorpt_t_min 0.269
_shelx_estimated_absorpt_t_max 0.590
_shelxl_version_number 2013-4

loop_
_space_group_symop_operation_xyz
'x, y, z'
'-x+1/2, y+1/2, -z+1/2'
'-x, -y, -z'
'x-1/2, -y-1/2, z-1/2'

loop_
_atom_site_label
_atom_site_type_symbol
_atom_site_fract_x
_atom_site_fract_y
_atom_site_fract_z
_atom_site_U_iso_or_equiv
_atom_site_adp_type
_atom_site_occupancy
_atom_site_site_symmetry_order
_atom_site_calc_flag
_atom_site_refinement_flags_posn
_atom_site_refinement_flags_adp
U1 U 0.25294(3) 0.68050(2) 0.61867(2) 0.03064(14) Uani 1 1 d . .
U2 U 0.24974(3) 0.69991(2) 0.37802(2) 0.03056(14) Uani 1 1 d . .
S1 S 0.25070(19) 0.68275(19) 0.49781(14) 0.0377(7) Uani 1 1 d . .
Si1 Si 0.1485(2) 0.53038(19) 0.61347(17) 0.0364(8) Uani 1 1 d . .
Si2 Si 0.2003(2) 0.7230(2) 0.74987(17) 0.0382(8) Uani 1 1 d . .
Si3 Si 0.4306(2) 0.68160(19) 0.61526(16) 0.0325(7) Uani 1 1 d . .
N1 N 0.2439(6) 0.5319(6) 0.6404(5) 0.035(2) Uani 1 1 d . .
N2 N 0.2593(6) 0.6450(6) 0.7328(5) 0.037(2) Uani 1 1 d . .
N3 N 0.3811(7) 0.6064(6) 0.6500(5) 0.037(2) Uani 1 1 d . .
N4 N 0.1331(7) 0.6240(6) 0.6143(5) 0.037(2) Uani 1 1 d . .
N5 N 0.2070(6) 0.7692(6) 0.6830(5) 0.034(2) Uani 1 1 d . .
N6 N 0.3637(6) 0.7471(6) 0.6190(5) 0.039(3) Uani 1 1 d . .
C1 C 0.2530(8) 0.5071(7) 0.7034(6) 0.037(3) Uani 1 1 d . .
H1A H 0.3050 0.4918 0.7106 0.045 Uiso 1 1 calc R U
H1B H 0.2215 0.4622 0.7098 0.045 Uiso 1 1 calc R U
C2 C 0.2331(9) 0.5675(8) 0.7479(6) 0.044(3) Uani 1 1 d . .
H2A H 0.1787 0.5688 0.7513 0.052 Uiso 1 1 calc R U
H2B H 0.2542 0.5532 0.7874 0.052 Uiso 1 1 calc R U
C3 C 0.3382(7) 0.6581(8) 0.7489(6) 0.040(3) Uani 1 1 d . .
H3A H 0.3449 0.6512 0.7925 0.047 Uiso 1 1 calc R U
H3B H 0.3505 0.7114 0.7396 0.047 Uiso 1 1 calc R U
C4 C 0.3928(8) 0.6068(8) 0.7175(6) 0.041(3) Uani 1 1 d . .
H4A H 0.4437 0.6241 0.7270 0.049 Uiso 1 1 calc R U
H4B H 0.3876 0.5546 0.7328 0.049 Uiso 1 1 calc R U
C5 C 0.3784(8) 0.5299(6) 0.6225(7) 0.040(3) Uani 1 1 d . .
H5A H 0.3969 0.4925 0.6521 0.048 Uiso 1 1 calc R U
H5B H 0.4121 0.5290 0.5883 0.048 Uiso 1 1 calc R U
C6 C 0.3023(7) 0.5059(7) 0.6010(6) 0.040(3) Uani 1 1 d . .
H6A H 0.2929 0.5266 0.5605 0.048 Uiso 1 1 calc R U
H6B H 0.3005 0.4500 0.5982 0.048 Uiso 1 1 calc R U
C11 C 0.0925(10) 0.4703(9) 0.6635(7) 0.055(4) Uani 1 1 d . .
H11A H 0.1186 0.4227 0.6715 0.082 Uiso 1 1 calc R U
H11B H 0.0445 0.4595 0.6443 0.082 Uiso 1 1 calc R U
H11C H 0.0848 0.4971 0.7012 0.082 Uiso 1 1 calc R U
C12 C 0.1431(9) 0.4868(8) 0.5372(6) 0.044(3) Uani 1 1 d . .
H12A H 0.0938 0.4955 0.5196 0.066 Uiso 1 1 calc R U
H12B H 0.1521 0.4322 0.5404 0.066 Uiso 1 1 calc R U
H12C H 0.1804 0.5098 0.5120 0.066 Uiso 1 1 calc R U
C13 C 0.0663(8) 0.6604(8) 0.6034(6) 0.042(3) Uani 1 1 d . .
C14 C -0.0023(8) 0.6221(9) 0.5999(7) 0.049(4) Uani 1 1 d . .
H14 H -0.0031 0.5687 0.6049 0.059 Uiso 1 1 calc R U
C15 C -0.0677(9) 0.6595(10) 0.5894(7) 0.054(4) Uani 1 1 d . .
H15 H -0.1127 0.6317 0.5877 0.065 Uiso 1 1 calc R U
C16 C -0.0692(9) 0.7361(10) 0.5814(7) 0.052(4) Uani 1 1 d . .
H16 H -0.1148 0.7617 0.5748 0.063 Uiso 1 1 calc R U
C17 C -0.0029(10) 0.7762(9) 0.5831(7) 0.054(4) Uani 1 1 d . .
H17 H -0.0034 0.8295 0.5779 0.065 Uiso 1 1 calc R U
C18 C 0.0637(8) 0.7386(7) 0.5923(6) 0.039(3) Uani 1 1 d . .
H18 H 0.1086 0.7665 0.5910 0.046 Uiso 1 1 calc R U
C21 C 0.2382(8) 0.7782(9) 0.8148(7) 0.045(3) Uani 1 1 d . .
H21A H 0.2910 0.7878 0.8092 0.067 Uiso 1 1 calc R U
H21B H 0.2317 0.7492 0.8516 0.067 Uiso 1 1 calc R U
H21C H 0.2119 0.8266 0.8176 0.067 Uiso 1 1 calc R U
C22 C 0.1079(8) 0.6879(9) 0.7691(7) 0.046(3) Uani 1 1 d . .
H22A H 0.0850 0.6633 0.7342 0.069 Uiso 1 1 calc R U
H22B H 0.0771 0.7304 0.7816 0.069 Uiso 1 1 calc R U
H22C H 0.1126 0.6512 0.8018 0.069 Uiso 1 1 calc R U
C23 C 0.1749(8) 0.8422(7) 0.6727(6) 0.037(3) Uani 1 1 d . .
C24 C 0.1166(9) 0.8706(8) 0.7047(7) 0.050(4) Uani 1 1 d . .
H24 H 0.0989 0.8427 0.7377 0.060 Uiso 1 1 calc R U
C25 C 0.0831(9) 0.9393(9) 0.6897(7) 0.048(4) Uani 1 1 d . .
H25 H 0.0428 0.9575 0.7120 0.057 Uiso 1 1 calc R U
C26 C 0.1091(10) 0.9811(7) 0.6420(8) 0.056(5) Uani 1 1 d . .
H26 H 0.0874 1.0285 0.6319 0.067 Uiso 1 1 calc R U
C27 C 0.1672(11) 0.9527(9) 0.6092(9) 0.064(5) Uani 1 1 d . .
H27 H 0.1839 0.9806 0.5758 0.077 Uiso 1 1 calc R U
C28 C 0.2021(9) 0.8834(7) 0.6241(7) 0.048(4) Uani 1 1 d . .
H28 H 0.2426 0.8652 0.6020 0.057 Uiso 1 1 calc R U
C31 C 0.5160(9) 0.7132(8) 0.6572(7) 0.047(3) Uani 1 1 d . .
H31A H 0.5389 0.7552 0.6359 0.070 Uiso 1 1 calc R U
H31B H 0.5509 0.6709 0.6604 0.070 Uiso 1 1 calc R U
H31C H 0.5027 0.7299 0.6972 0.070 Uiso 1 1 calc R U
C32 C 0.4592(8) 0.6494(8) 0.5402(6) 0.041(3) Uani 1 1 d . .
H32A H 0.4161 0.6296 0.5181 0.062 Uiso 1 1 calc R U
H32B H 0.4965 0.6095 0.5446 0.062 Uiso 1 1 calc R U
H32C H 0.4800 0.6922 0.5184 0.062 Uiso 1 1 calc R U
C33 C 0.3788(7) 0.8249(7) 0.6130(6) 0.034(3) Uani 1 1 d . .
C34 C 0.3812(8) 0.8730(8) 0.6626(7) 0.045(3) Uani 1 1 d . .
H34 H 0.3721 0.8525 0.7009 0.053 Uiso 1 1 calc R U
C35 C 0.3962(10) 0.9498(8) 0.6577(8) 0.055(4) Uani 1 1 d . .
H35 H 0.3944 0.9818 0.6916 0.066 Uiso 1 1 calc R U
C36 C 0.4135(11) 0.9784(9) 0.6037(9) 0.060(5) Uani 1 1 d . .
H36 H 0.4264 1.0303 0.6004 0.072 Uiso 1 1 calc R U
C37 C 0.4128(12) 0.9336(9) 0.5537(9) 0.069(5) Uani 1 1 d . .
H37 H 0.4230 0.9551 0.5160 0.083 Uiso 1 1 calc R U
C38 C 0.3970(11) 0.8564(9) 0.5583(8) 0.061(5) Uani 1 1 d . .
H38 H 0.3987 0.8252 0.5239 0.073 Uiso 1 1 calc R U
Si41 Si 0.0718(2) 0.69804(19) 0.37878(17) 0.0331(7) Uani 1 1 d . .
Si42 Si 0.3063(2) 0.7600(2) 0.25165(18) 0.0389(8) Uani 1 1 d . .
Si43 Si 0.3574(2) 0.55275(19) 0.37044(18) 0.0361(8) Uani 1 1 d . .
N41 N 0.1240(6) 0.6287(6) 0.3393(5) 0.038(3) Uani 1 1 d . .
N42 N 0.2478(6) 0.6794(6) 0.2613(5) 0.034(2) Uani 1 1 d . .
N43 N 0.2640(6) 0.5561(6) 0.3430(5) 0.033(2) Uani 1 1 d . .
N44 N 0.1395(6) 0.7664(5) 0.3834(5) 0.034(2) Uani 1 1 d . .
N45 N 0.2957(6) 0.7982(5) 0.3208(5) 0.037(2) Uani 1 1 d . .
N46 N 0.3711(6) 0.6484(7) 0.3784(5) 0.041(3) Uani 1 1 d . .
C41 C 0.1157(8) 0.6389(8) 0.2727(6) 0.040(3) Uani 1 1 d . .
H41A H 0.1222 0.5890 0.2536 0.048 Uiso 1 1 calc R U
H41B H 0.0646 0.6558 0.2636 0.048 Uiso 1 1 calc R U
C42 C 0.1679(7) 0.6939(8) 0.2447(6) 0.037(3) Uani 1 1 d . .
H42A H 0.1547 0.7459 0.2571 0.045 Uiso 1 1 calc R U
H42B H 0.1617 0.6910 0.2008 0.045 Uiso 1 1 calc R U
C43 C 0.2749(8) 0.6037(7) 0.2393(6) 0.040(3) Uani 1 1 d . .
H43A H 0.2543 0.5947 0.1987 0.048 Uiso 1 1 calc R U
H43B H 0.3294 0.6055 0.2366 0.048 Uiso 1 1 calc R U
C44 C 0.2540(8) 0.5389(7) 0.2787(6) 0.043(3) Uani 1 1 d . .
H44A H 0.2016 0.5257 0.2705 0.051 Uiso 1 1 calc R U
H44B H 0.2844 0.4943 0.2687 0.051 Uiso 1 1 calc R U
C45 C 0.2046(8) 0.5250(7) 0.3800(7) 0.039(3) Uani 1 1 d . .
H45A H 0.2127 0.5420 0.4217 0.047 Uiso 1 1 calc R U
H45B H 0.2078 0.4690 0.3796 0.047 Uiso 1 1 calc R U
C46 C 0.1266(8) 0.5485(7) 0.3593(7) 0.040(3) Uani 1 1 d . .
H46A H 0.1101 0.5154 0.3260 0.049 Uiso 1 1 calc R U
H46B H 0.0921 0.5415 0.3924 0.049 Uiso 1 1 calc R U
C51 C -0.0109(8) 0.7343(9) 0.3356(7) 0.049(4) Uani 1 1 d . .
H51A H -0.0372 0.7713 0.3598 0.074 Uiso 1 1 calc R U
H51B H -0.0440 0.6920 0.3256 0.074 Uiso 1 1 calc R U
H51C H 0.0053 0.7585 0.2988 0.074 Uiso 1 1 calc R U
C52 C 0.0404(8) 0.6556(8) 0.4495(6) 0.041(3) Uani 1 1 d . .
H52A H 0.0830 0.6354 0.4720 0.062 Uiso 1 1 calc R U
H52B H 0.0055 0.6144 0.4406 0.062 Uiso 1 1 calc R U
H52C H 0.0159 0.6944 0.4733 0.062 Uiso 1 1 calc R U
C53 C 0.1206(8) 0.8404(8) 0.3949(6) 0.040(3) Uani 1 1 d . .
C54 C 0.1015(9) 0.8630(8) 0.4522(7) 0.045(3) Uani 1 1 d . .
H54 H 0.1024 0.8272 0.4838 0.054 Uiso 1 1 calc R U
C55 C 0.0809(11) 0.9381(9) 0.4632(8) 0.061(5) Uani 1 1 d . .
H55 H 0.0658 0.9523 0.5020 0.074 Uiso 1 1 calc R U
C56 C 0.0822(10) 0.9918(8) 0.4185(8) 0.058(5) Uani 1 1 d . .
H56 H 0.0700 1.0431 0.4267 0.069 Uiso 1 1 calc R U
C57 C 0.1018(10) 0.9697(8) 0.3610(8) 0.056(4) Uani 1 1 d . .
H57 H 0.1026 1.0060 0.3298 0.068 Uiso 1 1 calc R U
C58 C 0.1197(9) 0.8962(8) 0.3498(7) 0.046(3) Uani 1 1 d . .
H58 H 0.1319 0.8820 0.3104 0.055 Uiso 1 1 calc R U
C61 C 0.2708(9) 0.8233(9) 0.1908(7) 0.049(4) Uani 1 1 d . .
H61A H 0.2182 0.8334 0.1965 0.074 Uiso 1 1 calc R U
H61B H 0.2773 0.7985 0.1522 0.074 Uiso 1 1 calc R U
H61C H 0.2982 0.8711 0.1917 0.074 Uiso 1 1 calc R U
C62 C 0.4018(8) 0.7289(10) 0.2338(7) 0.049(4) Uani 1 1 d . .
H62A H 0.4229 0.7004 0.2676 0.074 Uiso 1 1 calc R U
H62B H 0.4325 0.7734 0.2263 0.074 Uiso 1 1 calc R U
H62C H 0.4002 0.6966 0.1983 0.074 Uiso 1 1 calc R U
C63 C 0.3222(8) 0.8703(8) 0.3389(7) 0.046(4) Uani 1 1 d . .
C64 C 0.3795(10) 0.9065(10) 0.3084(9) 0.061(5) Uani 1 1 d . .
H64 H 0.3979 0.8847 0.2729 0.073 Uiso 1 1 calc R U
C65 C 0.4089(13) 0.9732(10) 0.3295(11) 0.083(8) Uani 1 1 d . .
H65 H 0.4464 0.9974 0.3074 0.100 Uiso 1 1 calc R U
C66 C 0.3861(13) 1.0060(11) 0.3814(14) 0.103(11) Uani 1 1 d . .
H66 H 0.4086 1.0511 0.3960 0.124 Uiso 1 1 calc R U
C67 C 0.3299(11) 0.9724(11) 0.4116(13) 0.093(9) Uani 1 1 d . .
H67 H 0.3116 0.9960 0.4463 0.111 Uiso 1 1 calc R U
C68 C 0.2991(10) 0.9042(8) 0.3924(9) 0.059(5) Uani 1 1 d . .
H68 H 0.2624 0.8803 0.4154 0.070 Uiso 1 1 calc R U
C71 C 0.4163(8) 0.5019(9) 0.3162(7) 0.046(3) Uani 1 1 d . .
H71A H 0.3942 0.4526 0.3066 0.069 Uiso 1 1 calc R U
H71B H 0.4658 0.4944 0.3338 0.069 Uiso 1 1 calc R U
H71C H 0.4200 0.5320 0.2797 0.069 Uiso 1 1 calc R U
C72 C 0.3636(8) 0.4977(8) 0.4410(7) 0.047(4) Uani 1 1 d . .
H72A H 0.4108 0.5084 0.4615 0.070 Uiso 1 1 calc R U
H72B H 0.3603 0.4435 0.4320 0.070 Uiso 1 1 calc R U
H72C H 0.3228 0.5121 0.4668 0.070 Uiso 1 1 calc R U
C73 C 0.4367(8) 0.6847(7) 0.3920(6) 0.036(3) Uani 1 1 d . .
C74 C 0.5054(8) 0.6506(9) 0.3884(8) 0.049(4) Uani 1 1 d . .
H74 H 0.5081 0.5995 0.3755 0.059 Uiso 1 1 calc R U
C75 C 0.5694(8) 0.6882(10) 0.4030(8) 0.054(4) Uani 1 1 d . .
H75 H 0.6152 0.6622 0.4010 0.064 Uiso 1 1 calc R U
C76 C 0.5689(9) 0.7628(10) 0.4206(8) 0.055(4) Uani 1 1 d . .
H76 H 0.6137 0.7887 0.4297 0.066 Uiso 1 1 calc R U
C77 C 0.5023(8) 0.7988(7) 0.4248(7) 0.042(3) Uani 1 1 d . .
H77 H 0.5008 0.8504 0.4367 0.050 Uiso 1 1 calc R U
C78 C 0.4359(8) 0.7598(7) 0.4114(6) 0.040(3) Uani 1 1 d . .
H78 H 0.3899 0.7850 0.4157 0.048 Uiso 1 1 calc R U
C81 C 0.7964(13) 0.8099(11) 0.4819(9) 0.066(5) Uani 1 1 d . .
C82 C 0.7837(11) 0.7302(9) 0.4762(8) 0.057(4) Uani 1 1 d . .
H82 H 0.8130 0.7018 0.4496 0.068 Uiso 1 1 calc R U
C83 C 0.7309(12) 0.6937(12) 0.5077(9) 0.071(6) Uani 1 1 d . .
H83 H 0.7257 0.6405 0.5034 0.085 Uiso 1 1 calc R U
C84 C 0.6858(13) 0.7308(15) 0.5448(10) 0.082(7) Uani 1 1 d . .
H84 H 0.6468 0.7047 0.5637 0.098 Uiso 1 1 calc R U
C85 C 0.6967(16) 0.8078(14) 0.5553(11) 0.089(7) Uani 1 1 d . .
H85 H 0.6670 0.8341 0.5829 0.107 Uiso 1 1 calc R U
C86 C 0.7519(16) 0.8457(11) 0.5248(10) 0.093(9) Uani 1 1 d . .
H86 H 0.7600 0.8979 0.5330 0.112 Uiso 1 1 calc R U
C87 C 0.8548(15) 0.8473(13) 0.4516(11) 0.097(8) Uani 1 1 d . .
H87A H 0.9000 0.8168 0.4549 0.145 Uiso 1 1 calc R U
H87B H 0.8636 0.8971 0.4696 0.145 Uiso 1 1 calc R U
H87C H 0.8409 0.8535 0.4094 0.145 Uiso 1 1 calc R U

loop_
_atom_site_aniso_label
_atom_site_aniso_U_11
_atom_site_aniso_U_22
_atom_site_aniso_U_33
_atom_site_aniso_U_23
_atom_site_aniso_U_13
_atom_site_aniso_U_12
U1 0.0378(3) 0.0230(2) 0.0310(3) 0.00031(15) -0.00118(19) -0.00025(16)
U2 0.0372(3) 0.0233(2) 0.0311(3) -0.00003(15) 0.00019(19) 0.00149(16)
S1 0.0424(18) 0.0399(17) 0.0309(17) 0.0016(12) 0.0002(14) 0.0042(13)
Si1 0.047(2) 0.0256(16) 0.036(2) -0.0007(13) -0.0039(16) -0.0014(14)
Si2 0.044(2) 0.0378(18) 0.0322(19) -0.0031(15) 0.0002(16) -0.0017(15)
Si3 0.0372(19) 0.0298(16) 0.0307(18) -0.0011(13) 0.0021(14) -0.0011(13)
N1 0.045(6) 0.025(5) 0.034(6) 0.004(4) -0.004(5) 0.003(4)
N2 0.042(6) 0.034(5) 0.034(6) 0.005(4) -0.001(5) -0.003(4)
N3 0.054(7) 0.025(5) 0.030(6) 0.000(4) -0.005(5) -0.004(4)
N4 0.047(7) 0.031(5) 0.034(6) 0.004(4) -0.002(5) -0.005(5)
N5 0.044(6) 0.031(5) 0.028(5) 0.000(4) 0.006(4) 0.004(4)
N6 0.040(6) 0.032(5) 0.045(7) 0.007(5) -0.004(5) -0.009(4)
C1 0.047(7) 0.029(6) 0.036(7) 0.015(5) -0.005(6) -0.001(5)
C2 0.053(9) 0.046(7) 0.032(7) 0.015(6) -0.002(6) -0.010(6)
C3 0.034(7) 0.041(7) 0.043(8) 0.008(6) -0.005(6) -0.009(5)
C4 0.040(7) 0.046(7) 0.036(7) 0.012(6) -0.006(6) -0.003(6)
C5 0.053(8) 0.016(5) 0.050(8) 0.001(5) -0.001(6) -0.001(5)
C6 0.042(7) 0.031(6) 0.046(8) -0.003(5) 0.002(6) 0.009(5)
C11 0.069(11) 0.044(8) 0.051(10) 0.009(7) -0.005(8) -0.017(7)
C12 0.056(9) 0.033(6) 0.042(8) -0.005(6) -0.003(7) -0.001(6)
C13 0.046(8) 0.046(8) 0.035(7) 0.007(6) 0.002(6) 0.001(6)
C14 0.047(8) 0.051(8) 0.049(9) 0.009(7) -0.002(7) -0.012(7)
C15 0.044(9) 0.068(11) 0.050(10) 0.005(8) 0.001(7) -0.010(8)
C16 0.051(9) 0.068(10) 0.037(8) -0.004(7) -0.014(7) 0.020(8)
C17 0.078(12) 0.037(7) 0.046(9) 0.002(6) -0.012(8) 0.009(7)
C18 0.038(7) 0.035(6) 0.042(8) -0.008(5) -0.003(6) -0.006(5)
C21 0.043(8) 0.047(8) 0.046(9) -0.006(6) 0.007(6) 0.004(6)
C22 0.044(8) 0.049(8) 0.045(9) 0.002(6) 0.006(7) 0.000(6)
C23 0.049(8) 0.023(5) 0.041(7) -0.002(5) -0.003(6) -0.004(5)
C24 0.064(10) 0.033(7) 0.052(9) -0.014(6) 0.000(8) 0.002(6)
C25 0.046(8) 0.043(8) 0.054(10) -0.008(7) -0.005(7) 0.007(6)
C26 0.076(11) 0.017(6) 0.073(12) -0.003(6) -0.016(9) 0.003(6)
C27 0.081(13) 0.036(8) 0.075(13) 0.011(8) -0.010(10) 0.017(8)
C28 0.068(10) 0.019(5) 0.056(9) -0.006(5) -0.011(8) -0.007(6)
C31 0.060(10) 0.036(7) 0.043(8) -0.001(6) -0.004(7) 0.000(6)
C32 0.046(8) 0.038(7) 0.040(8) -0.001(6) 0.005(6) 0.006(6)
C33 0.033(6) 0.032(6) 0.038(7) -0.004(5) -0.003(5) -0.001(5)
C34 0.056(9) 0.031(6) 0.046(9) -0.004(6) 0.006(7) -0.003(6)
C35 0.073(11) 0.035(7) 0.057(10) -0.014(7) -0.003(8) -0.016(7)
C36 0.078(13) 0.032(7) 0.071(13) -0.003(7) 0.012(10) 0.004(7)
C37 0.101(15) 0.036(8) 0.071(13) 0.016(8) 0.013(11) -0.018(9)
C38 0.092(14) 0.039(8) 0.053(10) -0.010(7) 0.007(9) -0.016(8)
Si41 0.0353(18) 0.0286(16) 0.0354(19) -0.0002(13) 0.0010(15) 0.0022(13)
Si42 0.043(2) 0.0388(19) 0.035(2) 0.0068(15) 0.0007(16) 0.0018(16)
Si43 0.044(2) 0.0245(15) 0.040(2) -0.0015(13) 0.0021(16) 0.0042(14)
N41 0.044(6) 0.026(5) 0.042(7) -0.002(4) -0.004(5) 0.005(4)
N42 0.037(6) 0.037(5) 0.026(5) -0.007(4) 0.001(4) 0.005(4)
N43 0.038(6) 0.031(5) 0.030(6) -0.001(4) 0.009(4) 0.001(4)
N44 0.041(6) 0.021(4) 0.040(6) 0.002(4) 0.013(5) 0.002(4)
N45 0.043(6) 0.021(5) 0.046(7) 0.004(4) -0.002(5) -0.008(4)
N46 0.036(6) 0.043(6) 0.044(7) 0.009(5) 0.001(5) 0.001(5)
C41 0.040(7) 0.037(7) 0.042(8) -0.006(6) -0.002(6) 0.006(5)
C42 0.039(7) 0.039(7) 0.034(7) 0.003(5) 0.001(5) 0.001(5)
C43 0.047(8) 0.029(6) 0.044(8) -0.015(5) -0.002(6) 0.005(5)
C44 0.052(8) 0.031(6) 0.044(8) -0.014(6) -0.007(7) 0.008(6)
C45 0.049(8) 0.020(5) 0.049(8) -0.005(5) 0.009(6) -0.004(5)
C46 0.039(7) 0.029(6) 0.053(9) -0.001(6) 0.003(6) 0.009(5)
C51 0.046(8) 0.045(8) 0.057(10) -0.003(7) 0.000(7) 0.001(6)
C52 0.055(9) 0.034(6) 0.035(7) -0.005(5) 0.009(6) -0.004(6)
C53 0.042(7) 0.037(7) 0.041(8) -0.007(6) -0.005(6) 0.004(6)
C54 0.063(9) 0.033(7) 0.039(8) 0.000(5) 0.005(7) 0.010(6)
C55 0.091(14) 0.039(8) 0.055(11) -0.012(7) -0.001(9) 0.009(8)
C56 0.075(12) 0.027(7) 0.071(12) -0.011(7) -0.009(9) 0.016(7)
C57 0.080(12) 0.033(7) 0.056(10) 0.003(7) -0.010(9) 0.010(7)
C58 0.069(10) 0.033(7) 0.036(8) -0.004(5) -0.001(7) -0.001(6)
C61 0.056(9) 0.044(8) 0.047(9) 0.015(6) 0.001(7) 0.000(7)
C62 0.042(8) 0.065(10) 0.041(8) 0.010(7) -0.001(6) -0.005(7)
C63 0.040(7) 0.037(7) 0.061(10) 0.005(6) -0.012(7) -0.008(6)
C64 0.068(11) 0.048(9) 0.067(12) 0.024(8) -0.017(9) -0.011(8)
C65 0.096(16) 0.044(10) 0.108(18) 0.037(11) -0.047(14) -0.034(10)
C66 0.084(16) 0.043(10) 0.18(3) -0.002(14) -0.084(18) 0.002(10)
C67 0.055(12) 0.047(10) 0.17(3) -0.050(13) -0.027(14) 0.018(9)
C68 0.065(11) 0.032(7) 0.079(13) -0.015(7) -0.008(9) 0.004(7)
C71 0.040(8) 0.048(8) 0.051(9) -0.013(7) 0.000(6) 0.012(6)
C72 0.047(8) 0.035(7) 0.059(10) 0.009(6) -0.004(7) 0.004(6)
C73 0.042(7) 0.034(6) 0.033(7) -0.014(5) 0.010(5) 0.003(5)
C74 0.043(8) 0.038(7) 0.067(11) -0.002(7) 0.012(7) -0.004(6)
C75 0.032(7) 0.056(9) 0.073(12) -0.007(8) 0.006(7) -0.003(6)
C76 0.050(9) 0.057(10) 0.057(10) 0.012(8) 0.001(7) -0.015(7)
C77 0.052(8) 0.027(6) 0.046(8) 0.005(5) 0.004(6) -0.005(5)
C78 0.053(8) 0.031(6) 0.036(7) 0.006(5) 0.001(6) 0.002(6)
C81 0.094(15) 0.053(10) 0.051(11) 0.002(8) 0.007(10) 0.018(10)
C82 0.075(12) 0.043(8) 0.053(10) -0.007(7) -0.001(9) 0.011(8)
C83 0.080(14) 0.066(12) 0.065(13) 0.008(10) -0.030(11) 0.001(10)
C84 0.075(14) 0.109(19) 0.061(13) -0.015(12) 0.006(11) 0.025(13)
C85 0.12(2) 0.084(16) 0.062(14) -0.015(12) 0.005(14) 0.033(15)
C86 0.18(3) 0.041(10) 0.060(13) -0.008(9) 0.014(15) 0.042(13)
C87 0.13(2) 0.067(14) 0.090(18) 0.025(13) 0.012(16) 0.012(14)

loop_
_atom_type_symbol
_atom_type_description
_atom_type_scat_dispersion_real
_atom_type_scat_dispersion_imag
_atom_type_scat_source
C C 0.0033 0.0016 'International Tables Vol C Tables 4.2.6.8 and 6.1.1.4'
H H 0.0000 0.0000 'International Tables Vol C Tables 4.2.6.8 and 6.1.1.4'
N N 0.0061 0.0033 'International Tables Vol C Tables 4.2.6.8 and 6.1.1.4'
Si Si 0.0817 0.0704 'International Tables Vol C Tables 4.2.6.8 and 6.1.1.4'
S S 0.1246 0.1234 'International Tables Vol C Tables 4.2.6.8 and 6.1.1.4'
U U -9.6767 9.6646 'International Tables Vol C Tables 4.2.6.8 and 6.1.1.4'

loop_
_exptl_crystal_face_index_h
_exptl_crystal_face_index_k
_exptl_crystal_face_index_l
_exptl_crystal_face_perp_dist
_exptl_oxdiff_crystal_face_indexfrac_h
_exptl_oxdiff_crystal_face_indexfrac_k
_exptl_oxdiff_crystal_face_indexfrac_l
_exptl_oxdiff_crystal_face_x
_exptl_oxdiff_crystal_face_y
_exptl_oxdiff_crystal_face_z
1 -1 -2 0.0548 0.9992 -0.9962 -1.9934 -0.0749 0.0373 -0.0046
-1 1 2 0.0708 -0.9992 0.9962 1.9934 0.0749 -0.0373 0.0046
0 1 2 0.0617 -0.0022 0.9980 1.9945 0.0597 -0.0241 0.0381
0 -1 -2 0.0857 0.0022 -0.9980 -1.9945 -0.0597 0.0241 -0.0381
0 -1 2 0.0995 -0.0047 -0.9995 1.9966 0.0555 0.0497 0.0069
0 1 -2 0.0955 0.0047 0.9995 -1.9966 -0.0555 -0.0497 -0.0069
1 1 -1 0.0470 1.0000 1.0010 -0.9977 -0.0419 -0.0300 0.0378
-1 -1 1 0.1040 -1.0000 -1.0010 0.9977 0.0419 0.0300 -0.0378
1 0 -1 0.0554 0.9987 0.0022 -0.9966 -0.0440 0.0068 0.0222
-1 1 1 0.0775 -0.9975 0.9966 0.9956 0.0461 -0.0437 -0.0066
1 -1 -1 0.0755 0.9975 -0.9966 -0.9956 -0.0461 0.0437 0.0066

loop_
_geom_angle_atom_site_label_1
_geom_angle_atom_site_label_2
_geom_angle_atom_site_label_3
_geom_angle
N5 U1 N6 88.7(4)
N5 U1 N4 88.3(4)
N6 U1 N4 173.9(4)
N5 U1 N2 63.9(4)
N6 U1 N2 95.6(4)
N4 U1 N2 87.8(4)
N5 U1 N1 122.0(4)
N6 U1 N1 123.5(4)
N4 U1 N1 62.5(4)
N2 U1 N1 65.8(3)
N5 U1 S1 128.4(3)
N6 U1 S1 89.5(3)
N4 U1 S1 88.3(3)
N2 U1 S1 167.0(3)
N1 U1 S1 101.4(3)
N5 U1 N3 118.7(3)
N6 U1 N3 61.0(4)
N4 U1 N3 125.0(3)
N2 U1 N3 67.6(4)
N1 U1 N3 62.6(3)
S1 U1 N3 104.9(2)
N5 U1 Si2 31.1(3)
N6 U1 Si2 98.7(3)
N4 U1 Si2 81.2(3)
N2 U1 Si2 34.0(3)
N1 U1 Si2 92.4(3)
S1 U1 Si2 156.54(10)
N3 U1 Si2 98.3(2)
N5 U1 Si3 112.7(3)
N6 U1 Si3 30.1(3)
N4 U1 Si3 155.3(3)
N2 U1 Si3 90.1(3)
N1 U1 Si3 94.3(3)
S1 U1 Si3 88.26(10)
N3 U1 Si3 33.8(2)
Si2 U1 Si3 109.74(10)
N5 U1 Si1 111.1(3)
N6 U1 Si1 155.8(3)
N4 U1 Si1 29.8(3)
N2 U1 Si1 81.6(2)
N1 U1 Si1 33.9(2)
S1 U1 Si1 88.85(10)
N3 U1 Si1 96.2(2)
Si2 U1 Si1 92.26(10)
Si3 U1 Si1 125.71(9)
N44 U2 N45 88.2(4)
N44 U2 N46 171.5(4)
N45 U2 N46 86.9(4)
N44 U2 N42 97.3(4)
N45 U2 N42 63.4(4)
N46 U2 N42 86.8(4)
N44 U2 N43 125.8(3)
N45 U2 N43 120.6(4)
N46 U2 N43 62.7(4)
N42 U2 N43 65.0(3)
N44 U2 S1 89.6(3)
N45 U2 S1 129.6(3)
N46 U2 S1 88.1(3)
N42 U2 S1 165.7(2)
N43 U2 S1 100.8(2)
N44 U2 N41 62.4(3)
N45 U2 N41 118.3(4)
N46 U2 N41 126.1(4)
N42 U2 N41 68.1(4)
N43 U2 N41 63.5(3)
S1 U2 N41 104.6(3)
N44 U2 Si42 99.7(3)
N45 U2 Si42 30.9(3)
N46 U2 Si42 79.5(3)
N42 U2 Si42 33.8(3)
N43 U2 Si42 91.1(2)
S1 U2 Si42 156.64(10)
N41 U2 Si42 98.7(3)
N44 U2 Si41 31.1(3)
N45 U2 Si41 112.4(3)
N46 U2 Si41 156.9(3)
N42 U2 Si41 90.7(3)
N43 U2 Si41 95.4(2)
S1 U2 Si41 88.78(10)
N41 U2 Si41 33.8(2)
Si42 U2 Si41 110.19(10)
N44 U2 Si43 157.4(3)
N45 U2 Si43 110.2(3)
N46 U2 Si43 30.7(3)
N42 U2 Si43 80.5(2)
N43 U2 Si43 33.3(2)
S1 U2 Si43 88.36(10)
N41 U2 Si43 96.4(2)
Si42 U2 Si43 90.89(10)
Si41 U2 Si43 126.28(9)
U2 S1 U1 174.38(15)
N4 Si1 N1 97.9(5)
N4 Si1 C11 117.6(7)
N1 Si1 C11 109.5(6)
N4 Si1 C12 114.2(6)
N1 Si1 C12 109.9(6)
C11 Si1 C12 107.3(7)
N4 Si1 U1 45.0(4)
N1 Si1 U1 55.2(3)
C11 Si1 U1 140.0(5)
C12 Si1 U1 112.7(5)
N5 Si2 N2 97.2(5)
N5 Si2 C22 116.5(6)
N2 Si2 C22 109.9(6)
N5 Si2 C21 113.6(6)
N2 Si2 C21 110.9(6)
C22 Si2 C21 108.3(7)
N5 Si2 U1 43.9(4)
N2 Si2 U1 55.4(4)
C22 Si2 U1 115.2(5)
C21 Si2 U1 136.5(5)
N6 Si3 N3 97.0(6)
N6 Si3 C32 118.1(6)
N3 Si3 C32 108.5(6)
N6 Si3 C31 110.9(6)
N3 Si3 C31 114.7(6)
C32 Si3 C31 107.6(7)
N6 Si3 U1 44.0(4)
N3 Si3 U1 58.4(4)
C32 Si3 U1 108.5(5)
C31 Si3 U1 143.4(5)
C6 N1 C1 114.5(10)
C6 N1 Si1 119.1(9)
C1 N1 Si1 113.4(9)
C6 N1 U1 98.6(8)
C1 N1 U1 117.2(7)
Si1 N1 U1 90.9(4)
C3 N2 C2 113.4(10)
C3 N2 Si2 113.8(9)
C2 N2 Si2 117.6(10)
C3 N2 U1 102.8(8)
C2 N2 U1 115.6(8)
Si2 N2 U1 90.6(4)
C5 N3 C4 114.8(10)
C5 N3 Si3 120.4(10)
C4 N3 Si3 111.5(8)
C5 N3 U1 108.0(8)
C4 N3 U1 110.6(8)
Si3 N3 U1 87.9(4)
C13 N4 Si1 126.8(10)
C13 N4 U1 126.9(9)
Si1 N4 U1 105.2(6)
C23 N5 Si2 122.4(9)
C23 N5 U1 131.5(8)
Si2 N5 U1 105.0(5)
C33 N6 Si3 121.8(9)
C33 N6 U1 131.5(9)
Si3 N6 U1 105.9(5)
N1 C1 C2 113.4(10)
N1 C1 H1A 108.9
C2 C1 H1A 108.9
N1 C1 H1B 108.9
C2 C1 H1B 108.9
H1A C1 H1B 107.7
N2 C2 C1 114.6(12)
N2 C2 H2A 108.6
C1 C2 H2A 108.6
N2 C2 H2B 108.6
C1 C2 H2B 108.6
H2A C2 H2B 107.6
N2 C3 C4 115.2(11)
N2 C3 H3A 108.5
C4 C3 H3A 108.5
N2 C3 H3B 108.5
C4 C3 H3B 108.5
H3A C3 H3B 107.5
N3 C4 C3 112.6(10)
N3 C4 H4A 109.1
C3 C4 H4A 109.1
N3 C4 H4B 109.1
C3 C4 H4B 109.1
H4A C4 H4B 107.8
N3 C5 C6 114.1(11)
N3 C5 H5A 108.7
C6 C5 H5A 108.7
N3 C5 H5B 108.7
C6 C5 H5B 108.7
H5A C5 H5B 107.6
N1 C6 C5 112.6(11)
N1 C6 H6A 109.1
C5 C6 H6A 109.1
N1 C6 H6B 109.1
C5 C6 H6B 109.1
H6A C6 H6B 107.8
Si1 C11 H11A 109.5
Si1 C11 H11B 109.5
H11A C11 H11B 109.5
Si1 C11 H11C 109.5
H11A C11 H11C 109.5
H11B C11 H11C 109.5
Si1 C12 H12A 109.5
Si1 C12 H12B 109.5
H12A C12 H12B 109.5
Si1 C12 H12C 109.5
H12A C12 H12C 109.5
H12B C12 H12C 109.5
N4 C13 C18 120.9(13)
N4 C13 C14 123.4(13)
C18 C13 C14 115.7(13)
C15 C14 C13 122.3(15)
C15 C14 H14 118.9
C13 C14 H14 118.9
C16 C15 C14 120.9(15)
C16 C15 H15 119.5
C14 C15 H15 119.5
C15 C16 C17 119.0(14)
C15 C16 H16 120.5
C17 C16 H16 120.5
C18 C17 C16 120.5(14)
C18 C17 H17 119.8
C16 C17 H17 119.8
C17 C18 C13 121.5(13)
C17 C18 H18 119.3
C13 C18 H18 119.3
Si2 C21 H21A 109.5
Si2 C21 H21B 109.5
H21A C21 H21B 109.5
Si2 C21 H21C 109.5
H21A C21 H21C 109.5
H21B C21 H21C 109.5
Si2 C22 H22A 109.5
Si2 C22 H22B 109.5
H22A C22 H22B 109.5
Si2 C22 H22C 109.5
H22A C22 H22C 109.5
H22B C22 H22C 109.5
C24 C23 C28 119.8(13)
C24 C23 N5 123.6(13)
C28 C23 N5 116.4(13)
C23 C24 C25 121.5(16)
C23 C24 H24 119.3
C25 C24 H24 119.3
C26 C25 C24 119.8(16)
C26 C25 H25 120.1
C24 C25 H25 120.1
C25 C26 C27 119.2(14)
C25 C26 H26 120.4
C27 C26 H26 120.4
C26 C27 C28 121.7(18)
C26 C27 H27 119.1
C28 C27 H27 119.1
C23 C28 C27 118.0(17)
C23 C28 H28 121.0
C27 C28 H28 121.0
Si3 C31 H31A 109.5
Si3 C31 H31B 109.5
H31A C31 H31B 109.5
Si3 C31 H31C 109.5
H31A C31 H31C 109.5
H31B C31 H31C 109.5
Si3 C32 H32A 109.5
Si3 C32 H32B 109.5
H32A C32 H32B 109.5
Si3 C32 H32C 109.5
H32A C32 H32C 109.5
H32B C32 H32C 109.5
C38 C33 C34 116.9(13)
C38 C33 N6 121.7(13)
C34 C33 N6 121.2(13)
C35 C34 C33 122.2(15)
C35 C34 H34 118.9
C33 C34 H34 118.9
C36 C35 C34 119.0(15)
C36 C35 H35 120.5
C34 C35 H35 120.5
C35 C36 C37 121.1(15)
C35 C36 H36 119.4
C37 C36 H36 119.4
C36 C37 C38 120.1(18)
C36 C37 H37 120.0
C38 C37 H37 120.0
C33 C38 C37 120.5(16)
C33 C38 H38 119.7
C37 C38 H38 119.7
N44 Si41 N41 97.2(5)
N44 Si41 C52 117.6(6)
N41 Si41 C52 108.7(6)
N44 Si41 C51 110.5(6)
N41 Si41 C51 113.6(6)
C52 Si41 C51 108.9(7)
N44 Si41 U2 44.2(4)
N41 Si41 U2 57.7(4)
C52 Si41 U2 109.5(5)
C51 Si41 U2 141.2(5)
N45 Si42 N42 97.2(5)
N45 Si42 C62 115.7(6)
N42 Si42 C62 110.2(7)
N45 Si42 C61 112.6(7)
N42 Si42 C61 111.7(6)
C62 Si42 C61 109.0(7)
N45 Si42 U2 44.3(3)
N42 Si42 U2 55.3(4)
C62 Si42 U2 113.9(5)
C61 Si42 U2 137.0(6)
N46 Si43 N43 97.9(5)
N46 Si43 C72 114.9(7)
N43 Si43 C72 110.5(6)
N46 Si43 C71 117.3(7)
N43 Si43 C71 109.9(6)
C72 Si43 C71 106.2(7)
N46 Si43 U2 45.1(4)
N43 Si43 U2 55.2(3)
C72 Si43 U2 113.5(5)
C71 Si43 U2 140.3(5)
C46 N41 C41 114.5(10)
C46 N41 Si41 121.0(10)
C41 N41 Si41 111.4(8)
C46 N41 U2 108.8(7)
C41 N41 U2 109.0(8)
Si41 N41 U2 88.5(4)
C42 N42 C43 112.7(10)
C42 N42 Si42 113.7(8)
C43 N42 Si42 117.8(9)
C42 N42 U2 102.4(8)
C43 N42 U2 116.6(8)
Si42 N42 U2 90.9(4)
C45 N43 C44 113.2(11)
C45 N43 Si43 119.2(9)
C44 N43 Si43 115.1(9)
C45 N43 U2 96.4(7)
C44 N43 U2 118.0(7)
Si43 N43 U2 91.5(4)
C53 N44 Si41 119.8(9)
C53 N44 U2 135.0(9)
Si41 N44 U2 104.7(5)
C63 N45 Si42 124.8(10)
C63 N45 U2 129.5(10)
Si42 N45 U2 104.8(5)
C73 N46 Si43 127.1(9)
C73 N46 U2 127.9(9)
Si43 N46 U2 104.2(5)
C42 C41 N41 116.2(11)
C42 C41 H41A 108.2
N41 C41 H41A 108.2
C42 C41 H41B 108.2
N41 C41 H41B 108.2
H41A C41 H41B 107.4
C41 C42 N42 113.3(11)
C41 C42 H42A 108.9
N42 C42 H42A 108.9
C41 C42 H42B 108.9
N42 C42 H42B 108.9
H42A C42 H42B 107.7
C44 C43 N42 113.2(12)
C44 C43 H43A 108.9
N42 C43 H43A 108.9
C44 C43 H43B 108.9
N42 C43 H43B 108.9
H43A C43 H43B 107.7
N43 C44 C43 113.0(10)
N43 C44 H44A 109.0
C43 C44 H44A 109.0
N43 C44 H44B 109.0
C43 C44 H44B 109.0
H44A C44 H44B 107.8
N43 C45 C46 113.9(11)
N43 C45 H45A 108.8
C46 C45 H45A 108.8
N43 C45 H45B 108.8
C46 C45 H45B 108.8
H45A C45 H45B 107.7
N41 C46 C45 111.9(11)
N41 C46 H46A 109.2
C45 C46 H46A 109.2
N41 C46 H46B 109.2
C45 C46 H46B 109.2
H46A C46 H46B 107.9
Si41 C51 H51A 109.5
Si41 C51 H51B 109.5
H51A C51 H51B 109.5
Si41 C51 H51C 109.5
H51A C51 H51C 109.5
H51B C51 H51C 109.5
Si41 C52 H52A 109.5
Si41 C52 H52B 109.5
H52A C52 H52B 109.5
Si41 C52 H52C 109.5
H52A C52 H52C 109.5
H52B C52 H52C 109.5
N44 C53 C54 120.8(13)
N44 C53 C58 121.8(13)
C54 C53 C58 117.4(13)
C53 C54 C55 120.3(15)
C53 C54 H54 119.8
C55 C54 H54 119.8
C56 C55 C54 120.9(17)
C56 C55 H55 119.6
C54 C55 H55 119.6
C55 C56 C57 119.1(14)
C55 C56 H56 120.5
C57 C56 H56 120.5
C58 C57 C56 120.0(15)
C58 C57 H57 120.0
C56 C57 H57 120.0
C57 C58 C53 122.2(15)
C57 C58 H58 118.9
C53 C58 H58 118.9
Si42 C61 H61A 109.5
Si42 C61 H61B 109.5
H61A C61 H61B 109.5
Si42 C61 H61C 109.5
H61A C61 H61C 109.5
H61B C61 H61C 109.5
Si42 C62 H62A 109.5
Si42 C62 H62B 109.5
H62A C62 H62B 109.5
Si42 C62 H62C 109.5
H62A C62 H62C 109.5
H62B C62 H62C 109.5
C64 C63 C68 117.0(15)
C64 C63 N45 121.2(16)
C68 C63 N45 121.3(14)
C65 C64 C63 120(2)
C65 C64 H64 119.8
C63 C64 H64 119.8
C64 C65 C66 122(2)
C64 C65 H65 118.9
C66 C65 H65 118.9
C67 C66 C65 118.4(19)
C67 C66 H66 120.8
C65 C66 H66 120.8
C66 C67 C68 121(2)
C66 C67 H67 119.3
C68 C67 H67 119.3
C67 C68 C63 120(2)
C67 C68 H68 119.8
C63 C68 H68 119.8
Si43 C71 H71A 109.5
Si43 C71 H71B 109.5
H71A C71 H71B 109.5
Si43 C71 H71C 109.5
H71A C71 H71C 109.5
H71B C71 H71C 109.5
Si43 C72 H72A 109.5
Si43 C72 H72B 109.5
H72A C72 H72B 109.5
Si43 C72 H72C 109.5
H72A C72 H72C 109.5
H72B C72 H72C 109.5
N46 C73 C74 123.7(12)
N46 C73 C78 119.8(13)
C74 C73 C78 116.6(13)
C75 C74 C73 122.0(14)
C75 C74 H74 119.0
C73 C74 H74 119.0
C74 C75 C76 121.5(15)
C74 C75 H75 119.2
C76 C75 H75 119.2
C77 C76 C75 118.5(15)
C77 C76 H76 120.8
C75 C76 H76 120.8
C76 C77 C78 120.4(13)
C76 C77 H77 119.8
C78 C77 H77 119.8
C73 C78 C77 121.0(14)
C73 C78 H78 119.5
C77 C78 H78 119.5
C86 C81 C87 124(2)
C86 C81 C82 114(2)
C87 C81 C82 122.0(19)
C83 C82 C81 122.1(19)
C83 C82 H82 119.0
C81 C82 H82 119.0
C84 C83 C82 122(2)
C84 C83 H83 118.9
C82 C83 H83 118.9
C83 C84 C85 120(2)
C83 C84 H84 120.2
C85 C84 H84 120.3
C86 C85 C84 119(2)
C86 C85 H85 120.4
C84 C85 H85 120.4
C85 C86 C81 123(2)
C85 C86 H86 118.6
C81 C86 H86 118.6
C81 C87 H87A 109.5
C81 C87 H87B 109.5
H87A C87 H87B 109.5
C81 C87 H87C 109.5
H87A C87 H87C 109.5
H87B C87 H87C 109.5

loop_
_geom_bond_atom_site_label_1
_geom_bond_atom_site_label_2
_geom_bond_distance
U1 N5 2.298(10)
U1 N6 2.325(11)
U1 N4 2.388(11)
U1 N2 2.635(11)
U1 N1 2.675(10)
U1 S1 2.711(3)
U1 N3 2.742(11)
U1 Si2 3.202(4)
U1 Si3 3.218(4)
U1 Si1 3.257(4)
U2 N44 2.321(11)
U2 N45 2.323(10)
U2 N46 2.377(12)
U2 N42 2.642(11)
U2 N43 2.673(10)
U2 S1 2.703(3)
U2 N41 2.726(11)
U2 Si42 3.215(4)
U2 Si41 3.222(4)
U2 Si43 3.255(4)
Si1 N4 1.676(11)
Si1 N1 1.818(11)
Si1 C11 1.861(16)
Si1 C12 1.876(14)
Si2 N5 1.713(11)
Si2 N2 1.790(12)
Si2 C22 1.842(16)
Si2 C21 1.872(15)
Si3 N6 1.678(12)
Si3 N3 1.791(12)
Si3 C32 1.861(14)
Si3 C31 1.877(15)
N1 C6 1.467(18)
N1 C1 1.483(16)
N2 C3 1.484(16)
N2 C2 1.490(17)
N3 C5 1.485(15)
N3 C4 1.524(17)
N4 C13 1.386(18)
N5 C23 1.431(16)
N6 C33 1.408(16)
C1 C2 1.51(2)
C1 H1A 0.9900
C1 H1B 0.9900
C2 H2A 0.9900
C2 H2B 0.9900
C3 C4 1.52(2)
C3 H3A 0.9900
C3 H3B 0.9900
C4 H4A 0.9900
C4 H4B 0.9900
C5 C6 1.511(19)
C5 H5A 0.9900
C5 H5B 0.9900
C6 H6A 0.9900
C6 H6B 0.9900
C11 H11A 0.9800
C11 H11B 0.9800
C11 H11C 0.9800
C12 H12A 0.9800
C12 H12B 0.9800
C12 H12C 0.9800
C13 C18 1.405(19)
C13 C14 1.42(2)
C14 C15 1.37(2)
C14 H14 0.9500
C15 C16 1.36(2)
C15 H15 0.9500
C16 C17 1.39(2)
C16 H16 0.9500
C17 C18 1.39(2)
C17 H17 0.9500
C18 H18 0.9500
C21 H21A 0.9800
C21 H21B 0.9800
C21 H21C 0.9800
C22 H22A 0.9800
C22 H22B 0.9800
C22 H22C 0.9800
C23 C24 1.38(2)
C23 C28 1.41(2)
C24 C25 1.39(2)
C24 H24 0.9500
C25 C26 1.39(2)
C25 H25 0.9500
C26 C27 1.39(3)
C26 H26 0.9500
C27 C28 1.413(19)
C27 H27 0.9500
C28 H28 0.9500
C31 H31A 0.9800
C31 H31B 0.9800
C31 H31C 0.9800
C32 H32A 0.9800
C32 H32B 0.9800
C32 H32C 0.9800
C33 C38 1.39(2)
C33 C34 1.400(19)
C34 C35 1.387(19)
C34 H34 0.9500
C35 C36 1.36(2)
C35 H35 0.9500
C36 C37 1.37(3)
C36 H36 0.9500
C37 C38 1.40(2)
C37 H37 0.9500
C38 H38 0.9500
Si41 N44 1.722(11)
Si41 N41 1.793(12)
Si41 C52 1.855(14)
Si41 C51 1.878(15)
Si42 N45 1.706(13)
Si42 N42 1.790(12)
Si42 C62 1.866(16)
Si42 C61 1.867(14)
Si43 N46 1.716(12)
Si43 N43 1.786(11)
Si43 C72 1.860(15)
Si43 C71 1.866(15)
N41 C46 1.486(16)
N41 C41 1.508(17)
N42 C42 1.507(16)
N42 C43 1.511(15)
N43 C45 1.479(17)
N43 C44 1.481(17)
N44 C53 1.377(16)
N45 C63 1.418(16)
N46 C73 1.378(17)
C41 C42 1.50(2)
C41 H41A 0.9900
C41 H41B 0.9900
C42 H42A 0.9900
C42 H42B 0.9900
C43 C44 1.50(2)
C43 H43A 0.9900
C43 H43B 0.9900
C44 H44A 0.9900
C44 H44B 0.9900
C45 C46 1.534(18)
C45 H45A 0.9900
C45 H45B 0.9900
C46 H46A 0.9900
C46 H46B 0.9900
C51 H51A 0.9800
C51 H51B 0.9800
C51 H51C 0.9800
C52 H52A 0.9800
C52 H52B 0.9800
C52 H52C 0.9800
C53 C54 1.40(2)
C53 C58 1.41(2)
C54 C55 1.40(2)
C54 H54 0.9500
C55 C56 1.38(2)
C55 H55 0.9500
C56 C57 1.40(2)
C56 H56 0.9500
C57 C58 1.36(2)
C57 H57 0.9500
C58 H58 0.9500
C61 H61A 0.9800
C61 H61B 0.9800
C61 H61C 0.9800
C62 H62A 0.9800
C62 H62B 0.9800
C62 H62C 0.9800
C63 C64 1.41(2)
C63 C68 1.41(2)
C64 C65 1.37(2)
C64 H64 0.9500
C65 C66 1.37(4)
C65 H65 0.9500
C66 C67 1.37(4)
C66 H66 0.9500
C67 C68 1.39(2)
C67 H67 0.9500
C68 H68 0.9500
C71 H71A 0.9800
C71 H71B 0.9800
C71 H71C 0.9800
C72 H72A 0.9800
C72 H72B 0.9800
C72 H72C 0.9800
C73 C74 1.386(19)
C73 C78 1.395(17)
C74 C75 1.37(2)
C74 H74 0.9500
C75 C76 1.37(2)
C75 H75 0.9500
C76 C77 1.37(2)
C76 H76 0.9500
C77 C78 1.413(19)
C77 H77 0.9500
C78 H78 0.9500
C81 C86 1.42(3)
C81 C87 1.43(3)
C81 C82 1.43(2)
C82 C83 1.36(3)
C82 H82 0.9500
C83 C84 1.35(3)
C83 H83 0.9500
C84 C85 1.39(3)
C84 H84 0.9500
C85 C86 1.39(4)
C85 H85 0.9500
C86 H86 0.9500
C87 H87A 0.9800
C87 H87B 0.9800
C87 H87C 0.9800
